data_1506848
loop_
_publ_author_name
'Ikeda, Taichi'
'Asakawa, Masumi'
'Goto, Midori'
'Miyake, Koji'
'Ishida, Takao'
'Shimizu, Toshimi'

_publ_contact_author
;   
  Midori Goto 
  National Institute of Advanced Industtial Science and Technology 
       Tsukuba Central 5 1-1-1 Higashi Tsukuba
        Ibaraki
        Japan  305-8565
;
_publ_section_title
;
 STM Observation of Alkyl-Chain-Assisted Self-Assembled Monolayers of
 Pyridine-Coordinated Porphyrin Rhodium Chlorides
;
_journal_issue 13
_journal_name_full Langmuir
_journal_page_first 5454
_journal_paper_doi 10.1021/la049577a
_journal_volume 20
_journal_year 2004
_chemical_formula_moiety 'C49 H33 Cl1 N5 Rh1, C H Cl3'
_chemical_formula_sum 'C50 H34 Cl4 N5 Rh'
_chemical_formula_weight 949.57
_space_group_IT_number 19
_symmetry_cell_setting orthorhombic
_symmetry_Int_Tables_number 19
_symmetry_space_group_name_Hall 'P 2ac 2ab'
_symmetry_space_group_name_H-M 'P 21 21 21'
_cell_angle_alpha 90
_cell_angle_beta 90
_cell_angle_gamma 90
_cell_formula_units_Z 4
_cell_length_a 17.547(2)
_cell_length_b 25.181(2)
_cell_length_c 9.817(1)
_cell_measurement_reflns_used 25
_cell_measurement_temperature 193.2
_cell_measurement_theta_max 12.4
_cell_measurement_theta_min 10.2
_cell_volume 4337.7(7)
_computing_cell_refinement 'MSC/AFC Diffractometer Control'
_computing_data_collection 'MSC/AFC Diffractometer Control'
_computing_data_reduction 'teXsan Ver. 1.11'
_computing_publication_material 'teXsan Ver. 1.11'
_computing_structure_refinement 'teXsan Ver. 1.10'
_computing_structure_solution SAPI91
_diffrn_measured_fraction_theta_full 0.9980
_diffrn_measured_fraction_theta_max 0.9980
_diffrn_measurement_device_type 'Rigaku AFC7R'
_diffrn_measurement_method \w
_diffrn_radiation_type 'Mo K\a'
_diffrn_radiation_wavelength 0.7107
_diffrn_reflns_av_R_equivalents 0.023
_diffrn_reflns_limit_h_max 22
_diffrn_reflns_limit_h_min -1
_diffrn_reflns_limit_k_max 32
_diffrn_reflns_limit_k_min -1
_diffrn_reflns_limit_l_max 12
_diffrn_reflns_limit_l_min -1
_diffrn_reflns_number 6329
_diffrn_reflns_theta_full 27.50
_diffrn_reflns_theta_max 27.50
_diffrn_standards_decay_% 1.81
_diffrn_standards_interval_count 150
_diffrn_standards_number 3
_exptl_absorpt_coefficient_mu 0.681
_exptl_absorpt_correction_type none
_exptl_crystal_colour red
_exptl_crystal_density_diffrn 1.454
_exptl_crystal_density_method 'not measured'
_exptl_crystal_description prismatic
_exptl_crystal_F_000 1928.0
_exptl_crystal_size_max 0.200
_exptl_crystal_size_mid 0.150
_exptl_crystal_size_min 0.100
_refine_diff_density_max 1.71
_refine_diff_density_min -2.48
_refine_ls_abs_structure_details Flack
_refine_ls_abs_structure_Flack 0.01(6)
_refine_ls_extinction_method none
_refine_ls_goodness_of_fit_ref 1.197
_refine_ls_hydrogen_treatment noref
_refine_ls_number_parameters 537
_refine_ls_number_reflns 5534
_refine_ls_R_factor_gt 0.0560
_refine_ls_shift/su_max 0.0092
_refine_ls_structure_factor_coef Fsqd
_refine_ls_weighting_details 'w = 1/[\s^2^(Fo^2^) + (0.05000(Max(Fo^2^,0) + 2Fc^2^)/3)^2^]'
_refine_ls_weighting_scheme calc
_refine_ls_wR_factor_ref 0.1549
_reflns_number_gt 3809
_reflns_number_total 5534
_reflns_threshold_expression F^2^>2.0\s(F^2^)
_cod_data_source_file la049577asi20040218_061136.cif
_cod_data_source_block Rh(TPP)(Cl)(Py)
_cod_original_cell_volume 4337.7(8)
_cod_original_sg_symbol_H-M 'P 21 21 21   '
_cod_original_formula_sum 'C50 H34 Cl4 N5 Rh '
_cod_database_code 1506848

loop_
_symmetry_equiv_pos_as_xyz
x,y,z
1/2-x,-y,1/2+z
1/2+x,1/2-y,-z
-x,1/2+y,1/2-z

loop_
_atom_site_label
_atom_site_type_symbol
_atom_site_fract_x
_atom_site_fract_y
_atom_site_fract_z
_atom_site_U_iso_or_equiv
_atom_site_adp_type
_atom_site_occupancy
_atom_site_calc_flag
Rh(1) Rh 0.08685(3) 0.82597(2) 0.29648(6) 0.0210(1) Uani 1.00 d
Cl(1) Cl 0.0757(1) 0.84945(8) 0.0682(2) 0.0314(5) Uani 1.00 d
Cl(2) Cl 0.5345(3) 0.8815(3) 0.240(1) 0.224(4) Uani 1.00 d
Cl(3) Cl 0.6245(7) 0.9429(8) 0.422(1) 0.47(1) Uani 1.00 d
Cl(4) Cl 0.5250(8) 0.8868(9) 0.521(1) 0.48(1) Uani 1.00 d
N(1) N 0.0812(4) 0.7484(2) 0.2415(6) 0.026(1) Uani 1.00 d
N(2) N -0.0278(3) 0.8275(3) 0.3173(6) 0.025(1) Uani 1.00 d
N(3) N 0.0927(4) 0.9052(2) 0.3417(6) 0.023(1) Uani 1.00 d
N(4) N 0.2024(3) 0.8242(3) 0.2788(6) 0.024(1) Uani 1.00 d
N(5) N 0.0947(4) 0.8036(2) 0.4994(6) 0.025(1) Uani 1.00 d
C(1) C 0.1414(4) 0.7161(3) 0.2009(10) 0.027(2) Uani 1.00 d
C(2) C 0.1123(5) 0.6654(3) 0.161(1) 0.040(2) Uani 1.00 d
C(3) C 0.0361(5) 0.6664(3) 0.1754(10) 0.036(2) Uani 1.00 d
C(4) C 0.0158(4) 0.7189(3) 0.2265(9) 0.029(2) Uani 1.00 d
C(5) C -0.0578(4) 0.7347(3) 0.2610(8) 0.027(2) Uani 1.00 d
C(6) C -0.0770(4) 0.7854(3) 0.3042(9) 0.026(2) Uani 1.00 d
C(7) C -0.1548(4) 0.8029(3) 0.3381(10) 0.032(2) Uani 1.00 d
C(8) C -0.1496(5) 0.8552(3) 0.3632(9) 0.030(2) Uani 1.00 d
C(9) C -0.0717(4) 0.8715(3) 0.3491(8) 0.025(2) Uani 1.00 d
C(10) C -0.0444(4) 0.9240(3) 0.3641(8) 0.024(2) Uani 1.00 d
C(11) C 0.0312(4) 0.9387(3) 0.3543(8) 0.026(2) Uani 1.00 d
C(12) C 0.0584(5) 0.9929(3) 0.3586(9) 0.030(2) Uani 1.00 d
C(13) C 0.1356(5) 0.9910(3) 0.3485(9) 0.028(2) Uani 1.00 d
C(14) C 0.1569(4) 0.9360(3) 0.3393(8) 0.026(2) Uani 1.00 d
C(15) C 0.2317(4) 0.9174(3) 0.3255(7) 0.025(2) Uani 1.00 d
C(16) C 0.2518(4) 0.8649(3) 0.2998(9) 0.025(1) Uani 1.00 d
C(17) C 0.3292(4) 0.8461(3) 0.2847(9) 0.028(2) Uani 1.00 d
C(18) C 0.3259(5) 0.7942(3) 0.2544(9) 0.029(2) Uani 1.00 d
C(19) C 0.2459(4) 0.7804(3) 0.2474(8) 0.025(2) Uani 1.00 d
C(20) C 0.2175(4) 0.7297(3) 0.2077(10) 0.026(2) Uani 1.00 d
C(21) C -0.1226(4) 0.6967(3) 0.2390(9) 0.029(2) Uani 1.00 d
C(22) C -0.1450(5) 0.6827(4) 0.1079(9) 0.035(2) Uani 1.00 d
C(23) C -0.2075(6) 0.6488(4) 0.088(1) 0.042(2) Uani 1.00 d
C(24) C -0.2469(5) 0.6290(3) 0.200(1) 0.040(2) Uani 1.00 d
C(25) C -0.2234(5) 0.6418(4) 0.330(1) 0.040(2) Uani 1.00 d
C(26) C -0.1616(5) 0.6750(4) 0.3495(8) 0.035(2) Uani 1.00 d
C(27) C -0.1025(4) 0.9658(3) 0.3892(9) 0.031(2) Uani 1.00 d
C(28) C -0.1580(5) 0.9778(4) 0.289(1) 0.046(3) Uani 1.00 d
C(29) C -0.2124(6) 1.0167(4) 0.312(2) 0.058(3) Uani 1.00 d
C(30) C -0.2150(6) 1.0430(4) 0.439(1) 0.053(3) Uani 1.00 d
C(31) C -0.1613(6) 1.0329(4) 0.530(1) 0.048(3) Uani 1.00 d
C(32) C -0.1046(5) 0.9944(3) 0.5095(10) 0.037(2) Uani 1.00 d
C(33) C 0.2947(4) 0.9588(3) 0.3347(8) 0.028(2) Uani 1.00 d
C(34) C 0.3134(5) 0.9816(3) 0.4576(9) 0.033(2) Uani 1.00 d
C(35) C 0.3715(5) 1.0185(4) 0.464(1) 0.042(2) Uani 1.00 d
C(36) C 0.4084(5) 1.0354(3) 0.3487(10) 0.038(2) Uani 1.00 d
C(37) C 0.3907(5) 1.0118(4) 0.2238(10) 0.037(2) Uani 1.00 d
C(38) C 0.3342(5) 0.9736(3) 0.2163(9) 0.032(2) Uani 1.00 d
C(39) C 0.2759(4) 0.6884(3) 0.1721(8) 0.026(2) Uani 1.00 d
C(40) C 0.3076(5) 0.6868(3) 0.0419(9) 0.036(2) Uani 1.00 d
C(41) C 0.3649(6) 0.6506(4) 0.013(1) 0.042(2) Uani 1.00 d
C(42) C 0.3917(4) 0.6165(3) 0.112(1) 0.041(2) Uani 1.00 d
C(43) C 0.3616(6) 0.6173(4) 0.240(1) 0.048(2) Uani 1.00 d
C(44) C 0.3032(5) 0.6545(4) 0.2703(9) 0.039(2) Uani 1.00 d
C(45) C 0.0554(5) 0.8295(4) 0.5975(8) 0.037(2) Uani 1.00 d
C(46) C 0.0567(6) 0.8145(4) 0.7318(9) 0.043(2) Uani 1.00 d
C(47) C 0.0991(5) 0.7706(4) 0.7710(9) 0.039(2) Uani 1.00 d
C(48) C 0.1386(5) 0.7434(4) 0.6708(9) 0.039(2) Uani 1.00 d
C(49) C 0.1362(5) 0.7612(3) 0.5352(9) 0.033(2) Uani 1.00 d
C(50) C 0.540(3) 0.927(2) 0.377(6) 0.336(7) Uiso 1.00 d
H(1) H 0.1425 0.6356 0.1279 0.0472 Uiso 1.00 calc
H(2) H 0.0011 0.6380 0.1583 0.0441 Uiso 1.00 calc
H(3) H -0.1993 0.7815 0.3432 0.0378 Uiso 1.00 calc
H(4) H -0.1913 0.8779 0.3873 0.0349 Uiso 1.00 calc
H(5) H 0.0279 1.0246 0.3679 0.0375 Uiso 1.00 calc
H(6) H 0.1692 1.0207 0.3476 0.0334 Uiso 1.00 calc
H(7) H 0.3748 0.8670 0.2943 0.0323 Uiso 1.00 calc
H(8) H 0.3684 0.7707 0.2421 0.0348 Uiso 1.00 calc
H(9) H -0.1183 0.6967 0.0306 0.0384 Uiso 1.00 calc
H(10) H -0.2233 0.6387 -0.0023 0.0502 Uiso 1.00 calc
H(11) H -0.2907 0.6068 0.1847 0.0448 Uiso 1.00 calc
H(12) H -0.2498 0.6286 0.4101 0.0471 Uiso 1.00 calc
H(13) H -0.1432 0.6815 0.4400 0.0414 Uiso 1.00 calc
H(14) H -0.1578 0.9584 0.2023 0.0566 Uiso 1.00 calc
H(15) H -0.2478 1.0263 0.2414 0.0696 Uiso 1.00 calc
H(16) H -0.2545 1.0681 0.4583 0.0614 Uiso 1.00 calc
H(17) H -0.1614 1.0528 0.6151 0.0587 Uiso 1.00 calc
H(18) H -0.0660 0.9879 0.5785 0.0458 Uiso 1.00 calc
H(19) H 0.2857 0.9719 0.5385 0.0382 Uiso 1.00 calc
H(20) H 0.3868 1.0332 0.5502 0.0513 Uiso 1.00 calc
H(21) H 0.4468 1.0621 0.3519 0.0437 Uiso 1.00 calc
H(22) H 0.4181 1.0231 0.1445 0.0441 Uiso 1.00 calc
H(23) H 0.3226 0.9564 0.1301 0.0411 Uiso 1.00 calc
H(24) H 0.2892 0.7112 -0.0285 0.0449 Uiso 1.00 calc
H(25) H 0.3860 0.6483 -0.0767 0.0447 Uiso 1.00 calc
H(26) H 0.4318 0.5922 0.0903 0.0477 Uiso 1.00 calc
H(27) H 0.3801 0.5928 0.3068 0.0574 Uiso 1.00 calc
H(28) H 0.2818 0.6554 0.3608 0.0490 Uiso 1.00 calc
H(29) H 0.0255 0.8611 0.5726 0.0442 Uiso 1.00 calc
H(30) H 0.0268 0.8333 0.7993 0.0527 Uiso 1.00 calc
H(31) H 0.1015 0.7594 0.8642 0.0457 Uiso 1.00 calc
H(32) H 0.1671 0.7119 0.6950 0.0480 Uiso 1.00 calc
H(33) H 0.1648 0.7418 0.4674 0.0386 Uiso 1.00 calc
H(34) H 0.4906 0.9618 0.3968 0.3291 Uiso 1.00 calc

loop_
_atom_site_aniso_label
_atom_site_aniso_U_11
_atom_site_aniso_U_22
_atom_site_aniso_U_33
_atom_site_aniso_U_12
_atom_site_aniso_U_13
_atom_site_aniso_U_23
Rh(1) 0.0203(2) 0.0220(2) 0.0207(2) -0.0021(2) 0.0010(2) -0.0033(2)
Cl(1) 0.037(1) 0.0355(9) 0.0222(7) -0.0015(9) -0.0009(8) 0.0004(7)
Cl(2) 0.092(4) 0.132(5) 0.45(2) -0.003(3) 0.047(7) 0.026(8)
Cl(3) 0.29(1) 0.84(3) 0.28(2) -0.34(2) 0.13(1) -0.26(2)
Cl(4) 0.32(2) 0.89(4) 0.23(1) -0.08(2) 0.05(1) 0.31(2)
N(1) 0.024(3) 0.025(2) 0.029(3) -0.005(2) 0.006(3) -0.007(2)
N(2) 0.021(2) 0.026(3) 0.028(3) 0.000(2) 0.002(2) -0.007(3)
N(3) 0.023(3) 0.024(2) 0.023(3) 0.003(2) -0.003(3) -0.001(2)
N(4) 0.021(2) 0.025(2) 0.028(3) -0.001(2) 0.000(2) -0.004(3)
N(5) 0.024(3) 0.032(3) 0.020(1) -0.005(2) 0.002(2) 0.000(2)
C(1) 0.028(3) 0.026(3) 0.027(3) 0.000(2) 0.006(4) -0.006(3)
C(2) 0.031(3) 0.029(4) 0.061(6) -0.004(3) 0.005(4) -0.016(4)
C(3) 0.030(3) 0.028(4) 0.049(5) 0.002(3) -0.007(3) -0.006(4)
C(4) 0.027(3) 0.026(3) 0.035(5) -0.006(2) 0.000(3) -0.004(3)
C(5) 0.027(3) 0.027(3) 0.027(4) -0.006(3) 0.005(3) -0.002(3)
C(6) 0.019(3) 0.028(3) 0.030(3) 0.001(2) 0.006(4) -0.001(3)
C(7) 0.018(3) 0.031(3) 0.047(5) -0.002(3) 0.009(3) -0.005(4)
C(8) 0.028(4) 0.029(3) 0.033(4) -0.002(3) 0.006(3) 0.000(4)
C(9) 0.028(3) 0.022(3) 0.026(3) 0.000(2) 0.003(3) -0.005(3)
C(10) 0.029(3) 0.017(3) 0.027(4) 0.001(2) -0.002(3) -0.005(3)
C(11) 0.026(3) 0.027(3) 0.024(4) 0.005(2) -0.001(3) -0.001(3)
C(12) 0.029(3) 0.031(4) 0.028(4) -0.006(3) -0.002(3) -0.001(4)
C(13) 0.029(3) 0.026(3) 0.029(4) 0.000(3) -0.004(3) -0.005(3)
C(14) 0.026(3) 0.028(3) 0.024(4) 0.002(2) 0.003(3) 0.004(3)
C(15) 0.021(3) 0.034(3) 0.019(4) -0.003(2) -0.003(3) -0.008(3)
C(16) 0.022(3) 0.032(3) 0.023(3) -0.006(2) -0.005(4) -0.004(4)
C(17) 0.021(3) 0.030(3) 0.033(4) -0.006(3) -0.002(3) 0.001(4)
C(18) 0.026(3) 0.029(3) 0.033(4) 0.002(3) 0.003(3) -0.007(3)
C(19) 0.027(3) 0.028(3) 0.020(3) 0.003(2) 0.000(3) -0.008(3)
C(20) 0.028(3) 0.026(3) 0.025(4) 0.003(2) 0.009(4) -0.008(4)
C(21) 0.021(3) 0.028(4) 0.038(4) -0.005(3) 0.002(3) -0.004(3)
C(22) 0.038(4) 0.036(5) 0.030(3) -0.008(3) 0.005(3) 0.001(4)
C(23) 0.042(5) 0.047(5) 0.037(5) -0.012(4) -0.007(4) -0.010(4)
C(24) 0.034(4) 0.031(4) 0.055(4) -0.004(3) 0.011(4) -0.008(4)
C(25) 0.035(4) 0.036(5) 0.048(4) 0.000(3) 0.016(4) 0.007(4)
C(26) 0.044(4) 0.034(4) 0.027(3) -0.004(4) 0.002(3) -0.004(4)
C(27) 0.026(4) 0.020(3) 0.046(4) -0.001(3) 0.006(3) -0.001(3)
C(28) 0.040(4) 0.034(4) 0.064(7) 0.003(3) -0.025(5) -0.007(5)
C(29) 0.043(5) 0.043(5) 0.086(7) 0.014(4) -0.022(6) -0.006(6)
C(30) 0.033(4) 0.038(5) 0.088(7) 0.012(4) 0.010(4) -0.002(5)
C(31) 0.040(5) 0.028(4) 0.075(7) 0.003(3) 0.016(4) 0.000(5)
C(32) 0.035(4) 0.033(4) 0.042(4) 0.003(3) 0.002(4) 0.001(3)
C(33) 0.025(3) 0.025(4) 0.033(4) -0.003(3) 0.004(3) -0.001(3)
C(34) 0.035(4) 0.033(4) 0.032(4) -0.012(3) 0.001(4) 0.001(3)
C(35) 0.035(5) 0.042(5) 0.048(5) -0.014(4) -0.013(4) -0.007(4)
C(36) 0.025(4) 0.037(4) 0.051(4) -0.013(4) -0.015(4) 0.003(3)
C(37) 0.030(4) 0.040(4) 0.042(4) -0.009(3) 0.006(4) 0.005(4)
C(38) 0.031(4) 0.036(4) 0.030(4) -0.007(3) 0.004(4) -0.005(4)
C(39) 0.021(3) 0.025(4) 0.032(3) -0.002(2) 0.002(3) -0.002(3)
C(40) 0.046(5) 0.030(4) 0.033(4) -0.001(3) 0.011(4) 0.001(3)
C(41) 0.039(5) 0.041(5) 0.046(5) -0.001(3) 0.012(4) -0.012(4)
C(42) 0.016(3) 0.030(4) 0.076(5) 0.001(3) 0.003(4) -0.005(4)
C(43) 0.036(5) 0.043(5) 0.064(5) 0.010(4) -0.017(4) 0.006(5)
C(44) 0.043(5) 0.045(5) 0.027(4) 0.010(3) -0.003(4) 0.003(3)
C(45) 0.041(4) 0.046(5) 0.023(3) 0.005(4) 0.001(3) -0.014(3)
C(46) 0.059(5) 0.044(5) 0.026(3) 0.018(4) 0.001(4) -0.004(3)
C(47) 0.038(5) 0.046(4) 0.032(5) 0.008(4) -0.001(4) 0.003(3)
C(48) 0.039(4) 0.046(5) 0.031(4) 0.008(4) 0.009(3) 0.014(3)
C(49) 0.040(4) 0.032(4) 0.028(3) 0.011(3) 0.009(4) 0.002(3)

loop_
_atom_type_symbol
_atom_type_description
_atom_type_scat_dispersion_real
_atom_type_scat_dispersion_imag
_atom_type_scat_source
C C 0.003 0.002
;International Tables for Crystallography
(1992, Vol. C, Tables 4.2.6.8 and 6.1.1.1)
;
H H 0.000 0.000
;International Tables for Crystallography
(1992, Vol. C, Table 6.1.1.2)
;
Cl Cl 0.148 0.159
;International Tables for Crystallography
(1992, Vol. C, Tables 4.2.6.8 and 6.1.1.1)
;
N N 0.006 0.003
;International Tables for Crystallography
(1992, Vol. C, Tables 4.2.6.8 and 6.1.1.1)
;
Rh Rh -1.118 0.919
;International Tables for Crystallography
(1992, Vol. C, Tables 4.2.6.8 and 6.1.1.1)
;

loop_
_geom_angle_atom_site_label_1
_geom_angle_atom_site_label_2
_geom_angle_atom_site_label_3
_geom_angle
_geom_angle_publ_flag
Cl(1) Rh(1) N(1) 89.1(2) yes
Cl(1) Rh(1) N(2) 90.5(2) yes
Cl(1) Rh(1) N(3) 88.0(2) yes
Cl(1) Rh(1) N(4) 90.4(2) yes
Cl(1) Rh(1) N(5) 178.6(2) yes
N(1) Rh(1) N(2) 89.8(3) yes
N(1) Rh(1) N(3) 177.1(3) yes
N(1) Rh(1) N(4) 90.3(3) yes
N(1) Rh(1) N(5) 89.8(3) yes
N(2) Rh(1) N(3) 90.5(3) yes
N(2) Rh(1) N(4) 179.1(3) yes
N(2) Rh(1) N(5) 88.5(3) yes
N(3) Rh(1) N(4) 89.4(3) yes
N(3) Rh(1) N(5) 93.1(3) yes
N(4) Rh(1) N(5) 90.6(3) yes
Rh(1) N(1) C(1) 127.0(5) yes
Rh(1) N(1) C(4) 126.1(6) yes
C(1) N(1) C(4) 106.6(6) yes
Rh(1) N(2) C(6) 127.0(5) yes
Rh(1) N(2) C(9) 126.3(6) yes
C(6) N(2) C(9) 106.7(6) yes
Rh(1) N(3) C(11) 125.3(6) yes
Rh(1) N(3) C(14) 126.2(6) yes
C(11) N(3) C(14) 107.4(6) yes
Rh(1) N(4) C(16) 127.4(6) yes
Rh(1) N(4) C(19) 126.1(6) yes
C(16) N(4) C(19) 106.5(6) yes
Rh(1) N(5) C(45) 121.2(6) yes
Rh(1) N(5) C(49) 120.3(6) yes
C(45) N(5) C(49) 118.4(8) yes
N(1) C(1) C(2) 109.2(7) yes
N(1) C(1) C(20) 125.1(7) yes
C(2) C(1) C(20) 125.5(8) yes
C(1) C(2) C(3) 108.0(9) yes
C(1) C(2) H(1) 125.8 no
C(3) C(2) H(1) 126.1 no
C(2) C(3) C(4) 107.2(8) yes
C(2) C(3) H(2) 127.2 no
C(4) C(3) H(2) 125.5 no
N(1) C(4) C(3) 108.8(7) yes
N(1) C(4) C(5) 126.3(8) yes
C(3) C(4) C(5) 124.8(8) yes
C(4) C(5) C(6) 124.4(8) yes
C(4) C(5) C(21) 118.9(8) yes
C(6) C(5) C(21) 116.5(8) yes
N(2) C(6) C(5) 125.8(7) yes
N(2) C(6) C(7) 109.3(7) yes
C(5) C(6) C(7) 124.8(7) yes
C(6) C(7) C(8) 105.8(8) yes
C(6) C(7) H(3) 127.3 no
C(8) C(7) H(3) 126.9 no
C(7) C(8) C(9) 109.1(8) yes
C(7) C(8) H(4) 125.3 no
C(9) C(8) H(4) 125.6 no
N(2) C(9) C(8) 108.9(7) yes
N(2) C(9) C(10) 125.7(7) yes
C(8) C(9) C(10) 125.5(8) yes
C(9) C(10) C(11) 124.6(8) yes
C(9) C(10) C(27) 116.6(7) yes
C(11) C(10) C(27) 118.8(7) yes
N(3) C(11) C(10) 126.7(8) yes
N(3) C(11) C(12) 108.8(7) yes
C(10) C(11) C(12) 124.5(8) yes
C(11) C(12) C(13) 107.1(9) yes
C(11) C(12) H(5) 126.9 no
C(13) C(12) H(5) 126.1 no
C(12) C(13) C(14) 107.3(8) yes
C(12) C(13) H(6) 126.2 no
C(14) C(13) H(6) 126.4 no
N(3) C(14) C(13) 109.4(7) yes
N(3) C(14) C(15) 125.7(8) yes
C(13) C(14) C(15) 124.9(8) yes
C(14) C(15) C(16) 125.0(8) yes
C(14) C(15) C(33) 116.5(8) yes
C(16) C(15) C(33) 118.5(7) yes
N(4) C(16) C(15) 125.6(7) yes
N(4) C(16) C(17) 109.8(7) yes
C(15) C(16) C(17) 124.6(7) yes
C(16) C(17) C(18) 107.5(8) yes
C(16) C(17) H(7) 126.4 no
C(18) C(17) H(7) 126.1 no
C(17) C(18) C(19) 106.6(8) yes
C(17) C(18) H(8) 126.5 no
C(19) C(18) H(8) 126.9 no
N(4) C(19) C(18) 109.6(7) yes
N(4) C(19) C(20) 125.8(7) yes
C(18) C(19) C(20) 124.5(7) yes
C(1) C(20) C(19) 125.0(7) yes
C(1) C(20) C(39) 118.5(7) yes
C(19) C(20) C(39) 116.4(7) yes
C(5) C(21) C(22) 120.6(8) yes
C(5) C(21) C(26) 120.6(8) yes
C(22) C(21) C(26) 118.8(8) yes
C(21) C(22) C(23) 120.1(9) yes
C(21) C(22) H(9) 120.1 no
C(23) C(22) H(9) 119.8 no
C(22) C(23) C(24) 119.9(9) yes
C(22) C(23) H(10) 120.8 no
C(24) C(23) H(10) 119.4 no
C(23) C(24) C(25) 119.9(8) yes
C(23) C(24) H(11) 118.6 no
C(25) C(24) H(11) 121.4 no
C(24) C(25) C(26) 120.1(9) yes
C(24) C(25) H(12) 121.8 no
C(26) C(25) H(12) 118.1 no
C(21) C(26) C(25) 121.1(9) yes
C(21) C(26) H(13) 119.3 no
C(25) C(26) H(13) 119.5 no
C(10) C(27) C(28) 120.4(9) yes
C(10) C(27) C(32) 122.0(8) yes
C(28) C(27) C(32) 117.6(9) yes
C(27) C(28) C(29) 120(1) yes
C(27) C(28) H(14) 119.6 no
C(29) C(28) H(14) 120.0 no
C(28) C(29) C(30) 120(1) yes
C(28) C(29) H(15) 120.0 no
C(30) C(29) H(15) 119.9 no
C(29) C(30) C(31) 118.9(10) yes
C(29) C(30) H(16) 120.6 no
C(31) C(30) H(16) 120.5 no
C(30) C(31) C(32) 122(1) yes
C(30) C(31) H(17) 118.7 no
C(32) C(31) H(17) 118.7 no
C(27) C(32) C(31) 120.2(10) yes
C(27) C(32) H(18) 119.2 no
C(31) C(32) H(18) 120.6 no
C(15) C(33) C(34) 120.7(8) yes
C(15) C(33) C(38) 119.4(8) yes
C(34) C(33) C(38) 119.9(8) yes
C(33) C(34) C(35) 119.6(9) yes
C(33) C(34) H(19) 119.9 no
C(35) C(34) H(19) 120.5 no
C(34) C(35) C(36) 121.6(9) yes
C(34) C(35) H(20) 120.0 no
C(36) C(35) H(20) 118.4 no
C(35) C(36) C(37) 119.1(8) yes
C(35) C(36) H(21) 121.7 no
C(37) C(36) H(21) 119.1 no
C(36) C(37) C(38) 120.1(9) yes
C(36) C(37) H(22) 118.4 no
C(38) C(37) H(22) 121.5 no
C(33) C(38) C(37) 119.6(9) yes
C(33) C(38) H(23) 119.9 no
C(37) C(38) H(23) 120.4 no
C(20) C(39) C(40) 120.4(8) yes
C(20) C(39) C(44) 120.3(8) yes
C(40) C(39) C(44) 119.1(8) yes
C(39) C(40) C(41) 119.6(9) yes
C(39) C(40) H(24) 119.8 no
C(41) C(40) H(24) 120.6 no
C(40) C(41) C(42) 120.9(10) yes
C(40) C(41) H(25) 120.5 no
C(42) C(41) H(25) 118.5 no
C(41) C(42) C(43) 120.5(9) yes
C(41) C(42) H(26) 119.3 no
C(43) C(42) H(26) 120.1 no
C(42) C(43) C(44) 119.0(9) yes
C(42) C(43) H(27) 119.4 no
C(44) C(43) H(27) 121.6 no
C(39) C(44) C(43) 120.9(9) yes
C(39) C(44) H(28) 119.7 no
C(43) C(44) H(28) 119.4 no
N(5) C(45) C(46) 122.9(9) yes
N(5) C(45) H(29) 119.0 no
C(46) C(45) H(29) 118.1 no
C(45) C(46) C(47) 119.7(9) yes
C(45) C(46) H(30) 120.9 no
C(47) C(46) H(30) 119.3 no
C(46) C(47) C(48) 117.7(9) yes
C(46) C(47) H(31) 121.5 no
C(48) C(47) H(31) 120.8 no
C(47) C(48) C(49) 120.1(9) yes
C(47) C(48) H(32) 119.3 no
C(49) C(48) H(32) 120.6 no
N(5) C(49) C(48) 121.2(8) yes
N(5) C(49) H(33) 120.2 no
C(48) C(49) H(33) 118.5 no
Cl(2) C(50) Cl(3) 115(3) yes
Cl(2) C(50) Cl(4) 102(3) yes
Cl(2) C(50) H(34) 122.1 no
Cl(3) C(50) Cl(4) 93(3) yes
Cl(3) C(50) H(34) 115.4 no
Cl(4) C(50) H(34) 99.7 no

loop_
_geom_bond_atom_site_label_1
_geom_bond_atom_site_label_2
_geom_bond_distance
_geom_bond_publ_flag
Rh(1) Cl(1) 2.326(2) yes
Rh(1) N(1) 2.029(6) yes
Rh(1) N(2) 2.022(6) yes
Rh(1) N(3) 2.046(6) yes
Rh(1) N(4) 2.035(6) yes
Rh(1) N(5) 2.075(6) yes
Cl(2) C(50) 1.77(6) yes
Cl(3) C(50) 1.59(6) yes
Cl(4) C(50) 1.76(6) yes
N(1) C(1) 1.39(1) yes
N(1) C(4) 1.38(1) yes
N(2) C(6) 1.373(10) yes
N(2) C(9) 1.39(1) yes
N(3) C(11) 1.38(1) yes
N(3) C(14) 1.37(1) yes
N(4) C(16) 1.358(10) yes
N(4) C(19) 1.38(1) yes
N(5) C(45) 1.35(1) yes
N(5) C(49) 1.34(1) yes
C(1) C(2) 1.43(1) yes
C(1) C(20) 1.38(1) yes
C(2) C(3) 1.35(1) yes
C(2) H(1) 0.975 no
C(3) C(4) 1.46(1) yes
C(3) H(2) 0.957 no
C(4) C(5) 1.39(1) yes
C(5) C(6) 1.39(1) yes
C(5) C(21) 1.50(1) yes
C(6) C(7) 1.47(1) yes
C(7) C(8) 1.34(1) yes
C(7) H(3) 0.951 no
C(8) C(9) 1.43(1) yes
C(8) H(4) 0.958 no
C(9) C(10) 1.41(1) yes
C(10) C(11) 1.38(1) yes
C(10) C(27) 1.48(1) yes
C(11) C(12) 1.45(1) yes
C(12) C(13) 1.36(1) yes
C(12) H(5) 0.965 no
C(13) C(14) 1.44(1) yes
C(13) H(6) 0.953 no
C(14) C(15) 1.40(1) yes
C(15) C(16) 1.39(1) yes
C(15) C(33) 1.52(1) yes
C(16) C(17) 1.45(1) yes
C(17) C(18) 1.34(1) yes
C(17) H(7) 0.961 no
C(18) C(19) 1.45(1) yes
C(18) H(8) 0.959 no
C(19) C(20) 1.42(1) yes
C(20) C(39) 1.50(1) yes
C(21) C(22) 1.39(1) yes
C(21) C(26) 1.39(1) yes
C(22) C(23) 1.40(1) yes
C(22) H(9) 0.959 no
C(23) C(24) 1.39(2) yes
C(23) H(10) 0.966 no
C(24) C(25) 1.38(2) yes
C(24) H(11) 0.964 no
C(25) C(26) 1.38(1) yes
C(25) H(12) 0.968 no
C(26) H(13) 0.959 no
C(27) C(28) 1.42(1) yes
C(27) C(32) 1.38(1) yes
C(28) C(29) 1.39(1) yes
C(28) H(14) 0.979 no
C(29) C(30) 1.41(2) yes
C(29) H(15) 0.964 no
C(30) C(31) 1.32(2) yes
C(30) H(16) 0.958 no
C(31) C(32) 1.40(1) yes
C(31) H(17) 0.972 no
C(32) H(18) 0.973 no
C(33) C(34) 1.38(1) yes
C(33) C(38) 1.40(1) yes
C(34) C(35) 1.38(1) yes
C(34) H(19) 0.962 no
C(35) C(36) 1.37(1) yes
C(35) H(20) 0.966 no
C(36) C(37) 1.40(1) yes
C(36) H(21) 0.953 no
C(37) C(38) 1.38(1) yes
C(37) H(22) 0.958 no
C(38) H(23) 0.972 no
C(39) C(40) 1.39(1) yes
C(39) C(44) 1.37(1) yes
C(40) C(41) 1.39(1) yes
C(40) H(24) 0.979 no
C(41) C(42) 1.38(2) yes
C(41) H(25) 0.960 no
C(42) C(43) 1.36(2) yes
C(42) H(26) 0.958 no
C(43) C(44) 1.42(1) yes
C(43) H(27) 0.959 no
C(44) H(28) 0.964 no
C(45) C(46) 1.37(1) yes
C(45) H(29) 0.984 no
C(46) C(47) 1.39(1) yes
C(46) H(30) 0.968 no
C(47) C(48) 1.38(1) yes
C(47) H(31) 0.958 no
C(48) C(49) 1.40(1) yes
C(48) H(32) 0.966 no
C(49) H(33) 0.965 no
C(50) H(34) 1.253 no

loop_
_geom_contact_atom_site_label_1
_geom_contact_atom_site_label_2
_geom_contact_distance
_geom_contact_site_symmetry_2
Cl(1) C(46) 3.434(10) 1_554
Cl(1) C(47) 3.55(1) 1_554
Cl(3) C(29) 3.58(2) 1_655
Cl(4) C(3) 3.28(2) 3_566
C(36) C(50) 3.59(6) .

loop_
_geom_torsion_atom_site_label_1
_geom_torsion_atom_site_label_2
_geom_torsion_atom_site_label_3
_geom_torsion_atom_site_label_4
_geom_torsion
_geom_torsion_publ_flag
Rh(1) N(1) C(1) C(2) -175.5(7) yes
Rh(1) N(1) C(1) C(20) 8(1) yes
Rh(1) N(1) C(4) C(3) 175.5(6) yes
Rh(1) N(1) C(4) C(5) -7(1) yes
Rh(1) N(2) C(6) C(5) -6(1) yes
Rh(1) N(2) C(6) C(7) 175.5(6) yes
Rh(1) N(2) C(9) C(8) -176.2(6) yes
Rh(1) N(2) C(9) C(10) 4(1) yes
Rh(1) N(3) C(11) C(10) 12(1) yes
Rh(1) N(3) C(11) C(12) -168.3(6) yes
Rh(1) N(3) C(14) C(13) 167.8(6) yes
Rh(1) N(3) C(14) C(15) -10(1) yes
Rh(1) N(4) C(16) C(15) -6(1) yes
Rh(1) N(4) C(16) C(17) 176.4(6) yes
Rh(1) N(4) C(19) C(18) -175.7(6) yes
Rh(1) N(4) C(19) C(20) 6(1) yes
Rh(1) N(5) C(45) C(46) 177.2(8) yes
Rh(1) N(5) C(49) C(48) -176.1(8) yes
Cl(1) Rh(1) N(1) C(1) 86.1(7) yes
Cl(1) Rh(1) N(1) C(4) -88.1(7) yes
Cl(1) Rh(1) N(2) C(6) 93.4(7) yes
Cl(1) Rh(1) N(2) C(9) -87.3(7) yes
Cl(1) Rh(1) N(3) C(11) 81.9(6) yes
Cl(1) Rh(1) N(3) C(14) -84.9(6) yes
Cl(1) Rh(1) N(4) C(16) 90.3(7) yes
Cl(1) Rh(1) N(4) C(19) -92.2(7) yes
N(1) Rh(1) N(2) C(6) 4.3(8) yes
N(1) Rh(1) N(2) C(9) -176.4(7) yes
N(1) Rh(1) N(4) C(16) 179.4(8) yes
N(1) Rh(1) N(4) C(19) -3.1(7) yes
N(1) Rh(1) N(5) C(45) -137.6(7) yes
N(1) Rh(1) N(5) C(49) 39.2(7) yes
N(1) C(1) C(2) C(3) 0(1) yes
N(1) C(1) C(20) C(19) -5(1) yes
N(1) C(1) C(20) C(39) 174.4(9) yes
N(1) C(4) C(3) C(2) 0(1) yes
N(1) C(4) C(5) C(6) 6(1) yes
N(1) C(4) C(5) C(21) -179.2(8) yes
N(2) Rh(1) N(1) C(1) 176.7(8) yes
N(2) Rh(1) N(1) C(4) 2.4(7) yes
N(2) Rh(1) N(3) C(11) -8.6(7) yes
N(2) Rh(1) N(3) C(14) -175.4(7) yes
N(2) Rh(1) N(5) C(45) -47.8(7) yes
N(2) Rh(1) N(5) C(49) 129.0(7) yes
N(2) C(6) C(5) C(4) 1(1) yes
N(2) C(6) C(5) C(21) -173.1(8) yes
N(2) C(6) C(7) C(8) 3(1) yes
N(2) C(9) C(8) C(7) -1(1) yes
N(2) C(9) C(10) C(11) -2(1) yes
N(2) C(9) C(10) C(27) 175.9(8) yes
N(3) Rh(1) N(2) C(6) -178.6(7) yes
N(3) Rh(1) N(2) C(9) 0.7(7) yes
N(3) Rh(1) N(4) C(16) 2.3(7) yes
N(3) Rh(1) N(4) C(19) 179.8(7) yes
N(3) Rh(1) N(5) C(45) 42.7(7) yes
N(3) Rh(1) N(5) C(49) -140.5(7) yes
N(3) C(11) C(10) C(9) -6(1) yes
N(3) C(11) C(10) C(27) 174.8(8) yes
N(3) C(11) C(12) C(13) 0(1) yes
N(3) C(14) C(13) C(12) 0(1) yes
N(3) C(14) C(15) C(16) 6(1) yes
N(3) C(14) C(15) C(33) -176.2(8) yes
N(4) Rh(1) N(1) C(1) -4.2(8) yes
N(4) Rh(1) N(1) C(4) -178.5(7) yes
N(4) Rh(1) N(3) C(11) 172.3(7) yes
N(4) Rh(1) N(3) C(14) 5.5(7) yes
N(4) Rh(1) N(5) C(45) 132.1(7) yes
N(4) Rh(1) N(5) C(49) -51.1(7) yes
N(4) C(16) C(15) C(14) 2(1) yes
N(4) C(16) C(15) C(33) -174.9(8) yes
N(4) C(16) C(17) C(18) 0(1) yes
N(4) C(19) C(18) C(17) -2(1) yes
N(4) C(19) C(20) C(1) -3(1) yes
N(4) C(19) C(20) C(39) 177.3(8) yes
N(5) Rh(1) N(1) C(1) -94.8(8) yes
N(5) Rh(1) N(1) C(4) 90.9(7) yes
N(5) Rh(1) N(2) C(6) -85.5(8) yes
N(5) Rh(1) N(2) C(9) 93.8(7) yes
N(5) Rh(1) N(3) C(11) -97.1(7) yes
N(5) Rh(1) N(3) C(14) 96.0(7) yes
N(5) Rh(1) N(4) C(16) -90.8(7) yes
N(5) Rh(1) N(4) C(19) 86.8(7) yes
N(5) C(45) C(46) C(47) 0(1) yes
N(5) C(49) C(48) C(47) -1(1) yes
C(1) N(1) C(4) C(3) 0.2(10) yes
C(1) N(1) C(4) C(5) 176.9(10) yes
C(1) C(2) C(3) C(4) 0(1) yes
C(1) C(20) C(19) C(18) 179.8(10) yes
C(1) C(20) C(39) C(40) 97(1) yes
C(1) C(20) C(39) C(44) -88(1) yes
C(2) C(1) N(1) C(4) 0(1) yes
C(2) C(1) C(20) C(19) 179.7(10) yes
C(2) C(1) C(20) C(39) 0(1) yes
C(2) C(3) C(4) C(5) -176(1) yes
C(3) C(2) C(1) C(20) 176(1) yes
C(3) C(4) C(5) C(6) -177.2(10) yes
C(3) C(4) C(5) C(21) -3(1) yes
C(4) N(1) C(1) C(20) -176(1) yes
C(4) C(5) C(6) C(7) 178.6(9) yes
C(4) C(5) C(21) C(22) -68(1) yes
C(4) C(5) C(21) C(26) 112(1) yes
C(5) C(6) N(2) C(9) 173.9(9) yes
C(5) C(6) C(7) C(8) -174.7(10) yes
C(5) C(21) C(22) C(23) -177.5(9) yes
C(5) C(21) C(26) C(25) 177.1(9) yes
C(6) N(2) C(9) C(8) 3(1) yes
C(6) N(2) C(9) C(10) -176.3(8) yes
C(6) C(5) C(21) C(22) 106(1) yes
C(6) C(5) C(21) C(26) -73(1) yes
C(6) C(7) C(8) C(9) -1(1) yes
C(7) C(6) N(2) C(9) -3(1) yes
C(7) C(6) C(5) C(21) 4(1) yes
C(7) C(8) C(9) C(10) 178.2(9) yes
C(8) C(9) C(10) C(11) 177.9(9) yes
C(8) C(9) C(10) C(27) -3(1) yes
C(9) C(10) C(11) C(12) 174.7(9) yes
C(9) C(10) C(27) C(28) -64(1) yes
C(9) C(10) C(27) C(32) 115.7(10) yes
C(10) C(11) N(3) C(14) -178.3(10) yes
C(10) C(11) C(12) C(13) 178.9(9) yes
C(10) C(27) C(28) C(29) 179(1) yes
C(10) C(27) C(32) C(31) -178.8(9) yes
C(11) N(3) C(14) C(13) -0.9(9) yes
C(11) N(3) C(14) C(15) -179.0(9) yes
C(11) C(10) C(27) C(28) 114(1) yes
C(11) C(10) C(27) C(32) -65(1) yes
C(11) C(12) C(13) C(14) 0(1) yes
C(12) C(11) N(3) C(14) 0.6(9) yes
C(12) C(11) C(10) C(27) -3(1) yes
C(12) C(13) C(14) C(15) 179.0(9) yes
C(13) C(14) C(15) C(16) -171.7(9) yes
C(13) C(14) C(15) C(33) 6(1) yes
C(14) C(15) C(16) C(17) 179.5(9) yes
C(14) C(15) C(33) C(34) 72(1) yes
C(14) C(15) C(33) C(38) -107.5(10) yes
C(15) C(16) N(4) C(19) 175.6(9) yes
C(15) C(16) C(17) C(18) -177.0(9) yes
C(15) C(33) C(34) C(35) 179.1(9) yes
C(15) C(33) C(38) C(37) 179.0(8) yes
C(16) N(4) C(19) C(18) 2.3(10) yes
C(16) N(4) C(19) C(20) -175.0(9) yes
C(16) C(15) C(33) C(34) -109(1) yes
C(16) C(15) C(33) C(38) 70(1) yes
C(16) C(17) C(18) C(19) 1(1) yes
C(17) C(16) N(4) C(19) -1(1) yes
C(17) C(16) C(15) C(33) 1(1) yes
C(17) C(18) C(19) C(20) 175.1(9) yes
C(18) C(19) C(20) C(39) 0(1) yes
C(19) C(20) C(39) C(40) -83(1) yes
C(19) C(20) C(39) C(44) 91(1) yes
C(20) C(39) C(40) C(41) 176.0(9) yes
C(20) C(39) C(44) C(43) -176.4(9) yes
C(21) C(22) C(23) C(24) 0(1) yes
C(21) C(26) C(25) C(24) 0(1) yes
C(22) C(21) C(26) C(25) -2(1) yes
C(22) C(23) C(24) C(25) -1(1) yes
C(23) C(22) C(21) C(26) 2(1) yes
C(23) C(24) C(25) C(26) 1(1) yes
C(27) C(28) C(29) C(30) -2(1) yes
C(27) C(32) C(31) C(30) 1(1) yes
C(28) C(27) C(32) C(31) 1(1) yes
C(28) C(29) C(30) C(31) 5(1) yes
C(29) C(28) C(27) C(32) 0(1) yes
C(29) C(30) C(31) C(32) -4(1) yes
C(33) C(34) C(35) C(36) 3(1) yes
C(33) C(38) C(37) C(36) 0(1) yes
C(34) C(33) C(38) C(37) -1(1) yes
C(34) C(35) C(36) C(37) -4(1) yes
C(35) C(34) C(33) C(38) 0(1) yes
C(35) C(36) C(37) C(38) 2(1) yes
C(39) C(40) C(41) C(42) 0(1) yes
C(39) C(44) C(43) C(42) 1(1) yes
C(40) C(39) C(44) C(43) -1(1) yes
C(40) C(41) C(42) C(43) 0(1) yes
C(41) C(40) C(39) C(44) 1(1) yes
C(41) C(42) C(43) C(44) -1(1) yes
C(45) N(5) C(49) C(48) 0(1) yes
C(45) C(46) C(47) C(48) 0(1) yes
C(46) C(45) N(5) C(49) 0(1) yes
C(46) C(47) C(48) C(49) 1(1) yes
C(46) C(47) C(48) C(49) 1(1) yes
